data_2014025
loop_
_publ_author_name
'Picard, S.'
'Salloum, D.'
'Gougeon, P.'
'Potel, M.'

_publ_section_title
;
 Cs~2~Mo~15~S~19~: a novel ternary reduced molybdenum sulfide
 containing Mo~6~ and Mo~9~ clusters
;
_journal_issue 6
_journal_name_full 'Acta Crystallographica Section C'
_journal_page_first i61
_journal_page_last i62
_journal_paper_doi 10.1107/S0108270104008248
_journal_volume 60
_journal_year 2004
_chemical_formula_iupac 'Cs2 Mo15 S19'
_chemical_formula_moiety 'Cs2 Mo15 S19'
_chemical_formula_sum 'Cs2 Mo15 S19'
_chemical_formula_weight 2314.06
_chemical_name_systematic
;
Dicaesium pentadecamolybdenum nonadecasulfide
;
_space_group_IT_number 167
_symmetry_cell_setting hexagonal
_symmetry_space_group_name_Hall '-R 3 2"c'
_symmetry_space_group_name_H-M 'R -3 c :H'
_atom_sites_solution_primary isomor
_atom_sites_solution_secondary difmap
_audit_creation_method SHELXL97
_cell_angle_alpha 90.00
_cell_angle_beta 90.00
_cell_angle_gamma 120.00
_cell_formula_units_Z 6
_cell_length_a 9.50120(10)
_cell_length_b 9.50120(10)
_cell_length_c 56.4199(6)
_cell_measurement_reflns_used 22219
_cell_measurement_temperature 293(2)
_cell_measurement_theta_max 40.250
_cell_measurement_theta_min 2.910
_cell_volume 4410.83(8)
_computing_cell_refinement COLLECT
_computing_data_collection 'COLLECT (Nonius, 1998)'
_computing_data_reduction 'EvalCCD (Duisenberg, 1998)'
_computing_molecular_graphics 'DIAMOND (Bergerhoff, 1996)'
_computing_publication_material 'WinGX (Farrugia, 1999)'
_computing_structure_refinement 'SHELXL97 (Sheldrick, 1997)'
_computing_structure_solution 'Please provide missing details'
_diffrn_ambient_temperature 293(2)
_diffrn_detector_area_resol_mean 9
_diffrn_measured_fraction_theta_full 1.000
_diffrn_measured_fraction_theta_max 1.000
_diffrn_measurement_device '95mm CCD camera on \k-goniostat'
_diffrn_measurement_device_type 'Nonius KappaCCD area-detector'
_diffrn_measurement_method 'type of scans'
_diffrn_radiation_monochromator 'horizontally mounted graphite crystal'
_diffrn_radiation_source 'fine-focus sealed tube'
_diffrn_radiation_type MoK\a
_diffrn_radiation_wavelength 0.71069
_diffrn_reflns_av_R_equivalents 0.0673
_diffrn_reflns_av_sigmaI/netI 0.0252
_diffrn_reflns_limit_h_max 17
_diffrn_reflns_limit_h_min -16
_diffrn_reflns_limit_k_max 17
_diffrn_reflns_limit_k_min -15
_diffrn_reflns_limit_l_max 101
_diffrn_reflns_limit_l_min -101
_diffrn_reflns_number 33032
_diffrn_reflns_theta_full 39.92
_diffrn_reflns_theta_max 39.92
_diffrn_reflns_theta_min 2.17
_exptl_absorpt_coefficient_mu 9.939
_exptl_absorpt_correction_T_max 0.203
_exptl_absorpt_correction_T_min 0.098
_exptl_absorpt_correction_type analytical
_exptl_absorpt_process_details '(de Meulenaar & Tompa, 1965)'
_exptl_crystal_colour black
_exptl_crystal_density_diffrn 5.227
_exptl_crystal_density_meas ?
_exptl_crystal_density_method 'not measured'
_exptl_crystal_description 'irregular block'
_exptl_crystal_F_000 6264
_exptl_crystal_size_max 0.342
_exptl_crystal_size_mid 0.250
_exptl_crystal_size_min 0.212
_refine_diff_density_max 2.994
_refine_diff_density_min -1.979
_refine_ls_extinction_coef 0.000784(16)
_refine_ls_extinction_expression Fc^*^=kFc[1+0.001xFc^2^\l^3^/sin(2\q)]^-1/4^
_refine_ls_extinction_method 'SHELXL97 (Sheldrick, 1997)'
_refine_ls_goodness_of_fit_ref 1.157
_refine_ls_hydrogen_treatment none
_refine_ls_matrix_type full
_refine_ls_number_parameters 57
_refine_ls_number_reflns 3042
_refine_ls_number_restraints 0
_refine_ls_restrained_S_all 1.157
_refine_ls_R_factor_all 0.0403
_refine_ls_R_factor_gt 0.0300
_refine_ls_shift/su_max 0.002
_refine_ls_shift/su_mean 0.000
_refine_ls_structure_factor_coef Fsqd
_refine_ls_weighting_details 'calc w = 1/[\s^2^(Fo^2^)+(0.0187P)^2^+51.7289P] where P=(Fo^2^+2Fc^2^)/3'
_refine_ls_weighting_scheme calc
_refine_ls_wR_factor_gt 0.0584
_refine_ls_wR_factor_ref 0.0617
_reflns_number_gt 2575
_reflns_number_total 3042
_reflns_threshold_expression I>2\s(I)
_cod_data_source_file iz1041.cif
_cod_data_source_block I
_cod_depositor_comments
;
The following automatic conversions were performed:

'_exptl_crystal_density_meas' value 'not measured' was changed to '?'
- the value is perceived as not measured.

Automatic conversion script
Id: cif_fix_values 3008 2015-01-20 13:52:24Z robertas 
;
_cod_original_cell_volume 4410.82(8)
_cod_original_sg_symbol_H-M 'R -3 c'
_cod_database_code 2014025
_cod_database_fobs_code 2014025

loop_
_symmetry_equiv_pos_as_xyz
'x, y, z'
'-y, x-y, z'
'-x+y, -x, z'
'x-y, -y, -z+1/2'
'-x, -x+y, -z+1/2'
'y, x, -z+1/2'
'x+2/3, y+1/3, z+1/3'
'-y+2/3, x-y+1/3, z+1/3'
'-x+y+2/3, -x+1/3, z+1/3'
'x-y+2/3, -y+1/3, -z+5/6'
'-x+2/3, -x+y+1/3, -z+5/6'
'y+2/3, x+1/3, -z+5/6'
'x+1/3, y+2/3, z+2/3'
'-y+1/3, x-y+2/3, z+2/3'
'-x+y+1/3, -x+2/3, z+2/3'
'x-y+1/3, -y+2/3, -z+7/6'
'-x+1/3, -x+y+2/3, -z+7/6'
'y+1/3, x+2/3, -z+7/6'
'-x, -y, -z'
'y, -x+y, -z'
'x-y, x, -z'
'-x+y, y, z-1/2'
'x, x-y, z-1/2'
'-y, -x, z-1/2'
'-x+2/3, -y+1/3, -z+1/3'
'y+2/3, -x+y+1/3, -z+1/3'
'x-y+2/3, x+1/3, -z+1/3'
'-x+y+2/3, y+1/3, z-1/6'
'x+2/3, x-y+1/3, z-1/6'
'-y+2/3, -x+1/3, z-1/6'
'-x+1/3, -y+2/3, -z+2/3'
'y+1/3, -x+y+2/3, -z+2/3'
'x-y+1/3, x+2/3, -z+2/3'
'-x+y+1/3, y+2/3, z+1/6'
'x+1/3, x-y+2/3, z+1/6'
'-y+1/3, -x+2/3, z+1/6'

loop_
_atom_site_label
_atom_site_fract_x
_atom_site_fract_y
_atom_site_fract_z
_atom_site_U_iso_or_equiv
_atom_site_adp_type
_atom_site_calc_flag
_atom_site_refinement_flags
_atom_site_occupancy
_atom_site_disorder_assembly
_atom_site_disorder_group
_atom_site_type_symbol
Cs -0.3333 -0.6667 0.219796(6) 0.01652(6) Uani d S 1 . . Cs
Mo1 0.00691(2) -0.15943(2) 0.209645(4) 0.00786(5) Uani d . 1 . . Mo
Mo2 0.16342(3) 0.0000 0.2500 0.00721(5) Uani d S 1 . . Mo
Mo3 -0.50467(3) -0.82024(2) 0.313065(3) 0.00781(4) Uani d . 1 . . Mo
S1 -0.71265(7) -1.01501(8) 0.286213(11) 0.00997(10) Uani d . 1 . . S
S2 -0.30005(9) -1.0000 0.2500 0.01092(14) Uani d S 1 . . S
S3 0.01941(7) -0.36610(7) 0.183285(11) 0.00943(10) Uani d . 1 . . S
S4 0.0000 0.0000 0.176709(18) 0.01162(17) Uani d S 1 . . S
S5 -0.3333 -0.6667 0.280200(19) 0.01283(18) Uani d S 1 . . S

loop_
_atom_site_aniso_label
_atom_site_aniso_U_11
_atom_site_aniso_U_22
_atom_site_aniso_U_33
_atom_site_aniso_U_12
_atom_site_aniso_U_13
_atom_site_aniso_U_23
Cs 0.01516(8) 0.01516(8) 0.01924(13) 0.00758(4) 0.000 0.000
Mo1 0.00787(8) 0.00754(8) 0.00777(8) 0.00356(6) -0.00049(5) -0.00058(5)
Mo2 0.00720(8) 0.00742(10) 0.00707(10) 0.00371(5) -0.00040(4) -0.00079(7)
Mo3 0.00893(8) 0.00797(8) 0.00730(8) 0.00480(6) 0.00081(6) 0.00067(5)
S1 0.0092(2) 0.0103(2) 0.0112(2) 0.00553(19) -0.00202(17) -0.00139(18)
S2 0.0087(2) 0.0129(3) 0.0126(3) 0.00646(17) 0.00095(13) 0.0019(3)
S3 0.0078(2) 0.0106(2) 0.0105(2) 0.00507(18) 0.00059(17) -0.00139(18)
S4 0.0136(3) 0.0136(3) 0.0076(4) 0.00682(13) 0.000 0.000
S5 0.0160(3) 0.0160(3) 0.0066(4) 0.00798(14) 0.000 0.000

loop_
_atom_type_symbol
_atom_type_description
_atom_type_scat_dispersion_real
_atom_type_scat_dispersion_imag
_atom_type_scat_source
S S 0.1246 0.1234 'International Tables Vol C Tables 4.2.6.8 and 6.1.1.4'
Mo Mo -1.6832 0.6857 'International Tables Vol C Tables 4.2.6.8 and 6.1.1.4'
Cs Cs -0.3680 2.1192 'International Tables Vol C Tables 4.2.6.8 and 6.1.1.4'

loop_
_geom_angle_atom_site_label_1
_geom_angle_atom_site_label_2
_geom_angle_atom_site_label_3
_geom_angle_site_symmetry_1
_geom_angle_site_symmetry_3
_geom_angle
S1 Cs S1 6_655 4_435 118.947(4)
S1 Cs S1 6_655 5_455 118.947(4)
S1 Cs S1 4_435 5_455 118.947(4)
S1 Cs S5 6_655 . 95.929(12)
S1 Cs S5 4_435 . 95.929(12)
S1 Cs S5 5_455 . 95.929(12)
S1 Cs S4 6_655 25_445 84.072(12)
S1 Cs S4 4_435 25_445 84.071(12)
S1 Cs S4 5_455 25_445 84.071(12)
S5 Cs S4 . 25_445 180.0
S1 Cs S2 6_655 2_445 76.345(15)
S1 Cs S2 4_435 2_445 156.265(14)
S1 Cs S2 5_455 2_445 57.425(15)
S5 Cs S2 . 2_445 62.944(5)
S4 Cs S2 25_445 2_445 117.055(6)
S1 Cs S2 6_655 . 57.425(15)
S1 Cs S2 4_435 . 76.345(15)
S1 Cs S2 5_455 . 156.265(14)
S5 Cs S2 . . 62.944(5)
S4 Cs S2 25_445 . 117.056(5)
S2 Cs S2 2_445 . 100.933(7)
S1 Cs S2 6_655 3_545 156.265(14)
S1 Cs S2 4_435 3_545 57.425(15)
S1 Cs S2 5_455 3_545 76.345(15)
S5 Cs S2 . 3_545 62.944(5)
S4 Cs S2 25_445 3_545 117.055(5)
S2 Cs S2 2_445 3_545 100.933(7)
S2 Cs S2 . 3_545 100.933(7)
S1 Cs S3 6_655 3_545 62.815(14)
S1 Cs S3 4_435 3_545 60.821(14)
S1 Cs S3 5_455 3_545 140.730(17)
S5 Cs S3 . 3_545 123.324(10)
S4 Cs S3 25_445 3_545 56.677(10)
S2 Cs S3 2_445 3_545 138.889(13)
S2 Cs S3 . 3_545 61.551(10)
S2 Cs S3 3_545 3_545 118.203(15)
S1 Cs S3 6_655 . 60.821(14)
S1 Cs S3 4_435 . 140.730(17)
S1 Cs S3 5_455 . 62.815(14)
S5 Cs S3 . . 123.324(10)
S4 Cs S3 25_445 . 56.676(10)
S2 Cs S3 2_445 . 61.551(10)
S2 Cs S3 . . 118.203(15)
S2 Cs S3 3_545 . 138.889(13)
S3 Cs S3 3_545 . 92.710(14)
S1 Cs S3 6_655 2_445 140.730(17)
S1 Cs S3 4_435 2_445 62.815(14)
S1 Cs S3 5_455 2_445 60.821(14)
S5 Cs S3 . 2_445 123.324(10)
S4 Cs S3 25_445 2_445 56.675(10)
S2 Cs S3 2_445 2_445 118.203(15)
S2 Cs S3 . 2_445 138.889(13)
S2 Cs S3 3_545 2_445 61.551(10)
S3 Cs S3 3_545 2_445 92.710(14)
S3 Cs S3 . 2_445 92.710(14)

loop_
_geom_bond_atom_site_label_1
_geom_bond_atom_site_label_2
_geom_bond_site_symmetry_2
_geom_bond_distance
_geom_bond_publ_flag
Cs S1 6_655 3.2825(6) y
Cs S1 4_435 3.2825(6) y
Cs S1 5_455 3.2825(6) y
Cs S5 . 3.4080(11) y
Cs S4 25_445 3.5640(11) y
Cs S2 2_445 3.7465(5) y
Cs S2 . 3.7465(5) y
Cs S2 3_545 3.7465(5) y
Cs S3 3_545 3.7497(6) y
Cs S3 . 3.7497(6) y
Cs S3 2_445 3.7497(6) y
Mo1 S4 . 2.4189(8) y
Mo1 S1 5_455 2.4328(6) y
Mo1 S1 4_545 2.4554(7) y
Mo1 S3 . 2.5130(6) y
Mo1 S2 2_445 2.6240(5) y
Mo1 Mo1 2 2.6823(3) y
Mo1 Mo1 3 2.6823(3) y
Mo1 Mo2 . 2.7271(2) y
Mo1 Mo2 3 2.7826(2) y
Mo1 Mo3 4_545 3.2934(3) ?
Mo2 S1 1_665 2.3977(6) y
Mo2 S1 4_545 2.3977(6) y
Mo2 S2 2_445 2.4721(7) y
Mo2 S2 3_655 2.4721(7) y
Mo2 Mo2 3 2.6893(5) y
Mo2 Mo2 2 2.6893(5) y
Mo2 Mo1 4 2.7271(2) ?
Mo2 Mo1 5 2.7826(2) ?
Mo2 Mo1 2 2.7826(2) ?
Mo3 S5 . 2.4170(8) y
Mo3 S1 . 2.4429(6) y
Mo3 S3 35_435 2.4481(6) y
Mo3 S3 6_545 2.4703(6) y
Mo3 S3 4_445 2.4725(6) y
Mo3 Mo3 2_445 2.6854(4) y
Mo3 Mo3 3_545 2.6854(4) y
Mo3 Mo3 32_545 2.7629(3) y
Mo3 Mo3 33_445 2.7629(3) y
